data_4509148
loop_
_publ_author_name
'Weyna, David R.'
'Shattock, Tanise'
'Vishweshwar, Peddy'
'Zaworotko, Michael J.'

_publ_section_title
;
 Synthesis and Structural Characterization of Cocrystals and
 Pharmaceutical Cocrystals: Mechanochemistry vs Slow Evaporation from
 Solution
;
_journal_issue 2
_journal_name_full 'Crystal Growth &amp; Design'
_journal_page_first 1106
_journal_paper_doi 10.1021/cg800936d
_journal_volume 9
_journal_year 2009
_chemical_formula_moiety 'C12 H10 N2, C5 H8 O4'
_chemical_formula_sum 'C17 H18 N2 O4'
_chemical_formula_weight 314.33
_chemical_name_systematic
; 
 ? 
;
_space_group_IT_number 15
_symmetry_cell_setting monoclinic
_symmetry_space_group_name_Hall '-C 2yc'
_symmetry_space_group_name_H-M 'C 1 2/c 1'
_atom_sites_solution_hydrogens geom
_atom_sites_solution_primary direct
_atom_sites_solution_secondary difmap
_audit_creation_method SHELXL-97
_cell_angle_alpha 90.00
_cell_angle_beta 92.357(7)
_cell_angle_gamma 90.00
_cell_formula_units_Z 4
_cell_length_a 15.562(6)
_cell_length_b 10.281(4)
_cell_length_c 9.436(4)
_cell_measurement_temperature 100(2)
_cell_volume 1508.4(10)
_computing_cell_refinement 'Bruker SMART'
_computing_data_collection 'Bruker SMART'
_computing_data_reduction 'Bruker SAINT'
_computing_molecular_graphics 'Bruker SHELXTL'
_computing_publication_material 'Bruker SHELXTL'
_computing_structure_refinement 'SHELXL-97 (Sheldrick, 1997)'
_computing_structure_solution 'SHELXS-97 (Sheldrick, 1990)'
_diffrn_ambient_temperature 100(2)
_diffrn_measured_fraction_theta_full 0.994
_diffrn_measured_fraction_theta_max 0.994
_diffrn_measurement_device_type 'CCD area detector'
_diffrn_measurement_method 'phi and omega scans'
_diffrn_radiation_monochromator graphite
_diffrn_radiation_source 'fine-focus sealed tube'
_diffrn_radiation_type MoK\a
_diffrn_radiation_wavelength 0.71073
_diffrn_reflns_av_R_equivalents 0.0454
_diffrn_reflns_av_sigmaI/netI 0.0562
_diffrn_reflns_limit_h_max 19
_diffrn_reflns_limit_h_min -19
_diffrn_reflns_limit_k_max 12
_diffrn_reflns_limit_k_min -10
_diffrn_reflns_limit_l_max 11
_diffrn_reflns_limit_l_min -11
_diffrn_reflns_number 4189
_diffrn_reflns_theta_full 26.37
_diffrn_reflns_theta_max 26.37
_diffrn_reflns_theta_min 2.62
_exptl_absorpt_coefficient_mu 0.100
_exptl_absorpt_correction_T_max 0.980
_exptl_absorpt_correction_T_min 0.976
_exptl_absorpt_correction_type empirical
_exptl_crystal_colour colorless
_exptl_crystal_density_diffrn 1.384
_exptl_crystal_density_meas ?
_exptl_crystal_density_method 'not measured'
_exptl_crystal_description needle
_exptl_crystal_F_000 664
_exptl_crystal_size_max 0.40
_exptl_crystal_size_mid 0.20
_exptl_crystal_size_min 0.20
_refine_diff_density_max 0.581
_refine_diff_density_min -0.379
_refine_diff_density_rms 0.118
_refine_ls_extinction_method none
_refine_ls_goodness_of_fit_ref 1.134
_refine_ls_hydrogen_treatment mixed
_refine_ls_matrix_type full
_refine_ls_number_parameters 105
_refine_ls_number_reflns 1542
_refine_ls_number_restraints 0
_refine_ls_restrained_S_all 1.134
_refine_ls_R_factor_all 0.0919
_refine_ls_R_factor_gt 0.0820
_refine_ls_shift/su_max 0.000
_refine_ls_shift/su_mean 0.000
_refine_ls_structure_factor_coef Fsqd
_refine_ls_weighting_details 'calc w=1/[\s^2^(Fo^2^)+(0.1272P)^2^+3.3783P] where P=(Fo^2^+2Fc^2^)/3'
_refine_ls_weighting_scheme calc
_refine_ls_wR_factor_gt 0.2258
_refine_ls_wR_factor_ref 0.2337
_reflns_number_gt 1280
_reflns_number_total 1542
_reflns_threshold_expression >2sigma(I)
_cod_data_source_file cg800936dsup10.cif
_cod_data_source_block ts502d
_cod_depositor_comments
;
The following automatic conversions were performed:

'_symmetry_cell_setting' value 'Monoclinic' changed to 'monoclinic'
according to /home/saulius/struct/CIF-dictionaries/cif_core.dic
dictionary named 'cif_core.dic' version 2.4.2 from 2011-04-26.

Automatic conversion script
Id: cif_fix_values 1891 2012-01-12 08:04:46Z andrius 

The following automatic conversions were performed:

'_exptl_crystal_density_meas' value 'not measured' was changed to '?'
- the value is perceived as not measured.

Automatic conversion script
Id: cif_fix_values 3008 2015-01-20 13:52:24Z robertas 
;
_cod_original_sg_symbol_H-M C2/c
_cod_database_code 4509148

loop_
_symmetry_equiv_pos_as_xyz
'x, y, z'
'-x, y, -z+1/2'
'x+1/2, y+1/2, z'
'-x+1/2, y+1/2, -z+1/2'
'-x, -y, -z'
'x, -y, z-1/2'
'-x+1/2, -y+1/2, -z'
'x+1/2, -y+1/2, z-1/2'

loop_
_atom_site_label
_atom_site_type_symbol
_atom_site_fract_x
_atom_site_fract_y
_atom_site_fract_z
_atom_site_U_iso_or_equiv
_atom_site_adp_type
_atom_site_occupancy
_atom_site_symmetry_multiplicity
_atom_site_calc_flag
_atom_site_refinement_flags
N1 N 0.28991(15) 0.4917(2) 0.8436(3) 0.0163(6) Uani 1 1 d .
C1 C 0.41279(17) 0.5246(3) 0.6379(3) 0.0144(7) Uani 1 1 d .
C2 C 0.38240(18) 0.4010(3) 0.6730(3) 0.0162(7) Uani 1 1 d .
H2 H 0.4030 0.3260 0.6263 0.019 Uiso 1 1 calc R
C3 C 0.32239(18) 0.3889(3) 0.7758(3) 0.0169(7) Uani 1 1 d .
H3 H 0.3032 0.3043 0.7997 0.020 Uiso 1 1 calc R
C4 C 0.31813(18) 0.6097(3) 0.8106(3) 0.0172(7) Uani 1 1 d .
H4 H 0.2957 0.6828 0.8583 0.021 Uiso 1 1 calc R
C5 C 0.37874(19) 0.6305(3) 0.7099(3) 0.0176(7) Uani 1 1 d .
H5 H 0.3972 0.7163 0.6897 0.021 Uiso 1 1 calc R
C6 C 0.47909(18) 0.5463(3) 0.5339(3) 0.0160(7) Uani 1 1 d .
H6 H 0.4933 0.6339 0.5132 0.019 Uiso 1 1 calc R
O11 O 0.17911(14) 0.4188(2) 0.0284(2) 0.0216(6) Uani 1 1 d .
H11O H 0.2181 0.4447 -0.0298 0.026 Uiso 1 1 d R
O12 O 0.12112(14) 0.6170(2) 0.0474(2) 0.0222(6) Uani 1 1 d .
C11 C 0.12405(18) 0.5026(3) 0.0783(3) 0.0164(7) Uani 1 1 d .
C12 C 0.06472(18) 0.4366(3) 0.1787(3) 0.0183(7) Uani 1 1 d .
H12A H 0.1006 0.3931 0.2538 0.022 Uiso 1 1 calc R
H12B H 0.0327 0.3678 0.1255 0.022 Uiso 1 1 calc R
C13 C 0.0000 0.5224(4) 0.2500 0.0178(9) Uani 1 2 d S
H13A H -0.0299 0.5788 0.1786 0.021 Uiso 0.50 1 calc PR
H13B H 0.0299 0.5788 0.3214 0.021 Uiso 0.50 1 calc PR

loop_
_atom_site_aniso_label
_atom_site_aniso_U_11
_atom_site_aniso_U_22
_atom_site_aniso_U_33
_atom_site_aniso_U_23
_atom_site_aniso_U_13
_atom_site_aniso_U_12
N1 0.0104(12) 0.0199(14) 0.0185(14) -0.0003(9) -0.0009(9) 0.0011(9)
C1 0.0102(13) 0.0165(15) 0.0161(15) 0.0004(10) -0.0024(11) 0.0000(11)
C2 0.0123(13) 0.0154(14) 0.0208(16) -0.0020(11) 0.0006(11) 0.0001(11)
C3 0.0139(14) 0.0146(14) 0.0220(16) -0.0002(11) 0.0003(11) -0.0025(11)
C4 0.0124(13) 0.0186(15) 0.0203(16) -0.0026(11) -0.0020(11) 0.0022(11)
C5 0.0177(14) 0.0138(14) 0.0210(16) -0.0004(11) -0.0023(11) -0.0018(11)
C6 0.0126(13) 0.0169(14) 0.0185(15) 0.0022(11) -0.0011(11) -0.0028(11)
O11 0.0176(11) 0.0194(12) 0.0286(13) 0.0030(9) 0.0099(9) 0.0027(9)
O12 0.0223(11) 0.0156(12) 0.0293(13) 0.0006(8) 0.0075(9) -0.0029(9)
C11 0.0119(14) 0.0195(15) 0.0177(16) -0.0028(11) -0.0017(11) 0.0002(11)
C12 0.0163(14) 0.0145(15) 0.0245(17) 0.0033(11) 0.0049(12) 0.0011(11)
C13 0.016(2) 0.018(2) 0.020(2) 0.000 0.0019(16) 0.000

loop_
_atom_type_symbol
_atom_type_description
_atom_type_scat_dispersion_real
_atom_type_scat_dispersion_imag
_atom_type_scat_source
C C 0.0033 0.0016 'International Tables Vol C Tables 4.2.6.8 and 6.1.1.4'
H H 0.0000 0.0000 'International Tables Vol C Tables 4.2.6.8 and 6.1.1.4'
N N 0.0061 0.0033 'International Tables Vol C Tables 4.2.6.8 and 6.1.1.4'
O O 0.0106 0.0060 'International Tables Vol C Tables 4.2.6.8 and 6.1.1.4'

loop_
_geom_angle_atom_site_label_1
_geom_angle_atom_site_label_2
_geom_angle_atom_site_label_3
_geom_angle
_geom_angle_site_symmetry_1
_geom_angle_site_symmetry_3
C4 N1 C3 118.1(3) . .
C5 C1 C2 116.9(3) . .
C5 C1 C6 119.8(3) . .
C2 C1 C6 123.3(3) . .
C3 C2 C1 119.5(3) . .
N1 C3 C2 122.9(3) . .
N1 C4 C5 122.8(3) . .
C4 C5 C1 119.8(3) . .
C6 C6 C1 125.7(3) 5_666 .
O12 C11 O11 124.6(3) . .
O12 C11 C12 124.6(3) . .
O11 C11 C12 110.8(3) . .
C11 C12 C13 116.8(3) . .
C12 C13 C12 108.9(3) . 2

loop_
_geom_bond_atom_site_label_1
_geom_bond_atom_site_label_2
_geom_bond_distance
_geom_bond_site_symmetry_2
N1 C4 1.331(4) .
N1 C3 1.345(4) .
C1 C5 1.399(4) .
C1 C2 1.401(4) .
C1 C6 1.470(4) .
C2 C3 1.379(4) .
C4 C5 1.383(4) .
C6 C6 1.331(6) 5_666
O11 C11 1.316(4) .
O12 C11 1.213(4) .
C11 C12 1.511(4) .
C12 C13 1.517(4) .
C13 C12 1.517(4) 2

loop_
_geom_hbond_atom_site_label_D
_geom_hbond_atom_site_label_H
_geom_hbond_atom_site_label_A
_geom_hbond_distance_DH
_geom_hbond_distance_HA
_geom_hbond_distance_DA
_geom_hbond_angle_DHA
_geom_hbond_site_symmetry_A
O11 H11O N1 0.88 1.74 2.612(3) 175.3 1_554

loop_
_geom_torsion_atom_site_label_1
_geom_torsion_atom_site_label_2
_geom_torsion_atom_site_label_3
_geom_torsion_atom_site_label_4
_geom_torsion
_geom_torsion_site_symmetry_4
C5 C1 C2 C3 -0.8(4) .
C6 C1 C2 C3 177.5(3) .
C4 N1 C3 C2 -0.9(4) .
C1 C2 C3 N1 1.2(4) .
C3 N1 C4 C5 0.3(4) .
N1 C4 C5 C1 0.1(4) .
C2 C1 C5 C4 0.2(4) .
C6 C1 C5 C4 -178.2(2) .
C5 C1 C6 C6 174.9(4) 5_666
C2 C1 C6 C6 -3.4(5) 5_666
O12 C11 C12 C13 -2.9(4) .
O11 C11 C12 C13 177.4(2) .
C11 C12 C13 C12 168.4(3) 2
